data_2237727
loop_
_publ_author_name
'Kurisaki, Tsutomu'
'Hamano, Makoto'
'Wakita, Hisanobu'

_publ_section_title
;
 Bromido(1,4,7,10,13-pentaazacyclohexadecane)cobalt(III) dibromide
 dihydrate
;
_journal_coeditor_code WM2723
_journal_issue 4
_journal_name_full 'Acta Crystallographica Section E'
_journal_page_first m179
_journal_page_last m180
_journal_paper_doi 10.1107/S1600536813004947
_journal_volume 69
_journal_year 2013
_chemical_formula_iupac '[Co Br (C11 H27 N5)] Br2, 2H2 O'
_chemical_formula_moiety 'C11 H27 Br Co N5 2+, 2(Br -), 2(H2 O) '
_chemical_formula_sum 'C11 H31 Br3 Co N5 O2'
_chemical_formula_weight 564.07
_chemical_name_systematic
;
Bromido(1,4,7,10,13-pentaazacyclohexadecane)cobalt(III) dibromide dihydrate
;
_space_group_IT_number 62
_symmetry_cell_setting orthorhombic
_symmetry_space_group_name_Hall '-P 2ac 2n'
_symmetry_space_group_name_H-M 'P n m a'
_atom_sites_solution_hydrogens geom
_atom_sites_solution_primary direct
_atom_sites_solution_secondary difmap
_audit_conform_dict_name cif_core.dic
_audit_conform_dict_version 2.4
_audit_creation_method 'WinGX routine CIF_UPDATE'
_cell_angle_alpha 90
_cell_angle_beta 90
_cell_angle_gamma 90
_cell_formula_units_Z 4
_cell_length_a 13.139(3)
_cell_length_b 9.6674(18)
_cell_length_c 15.393(3)
_cell_measurement_reflns_used 4654
_cell_measurement_temperature 296(2)
_cell_measurement_theta_max 27.51
_cell_measurement_theta_min 3.07
_cell_volume 1955.2(7)
_computing_cell_refinement 'CrystalClear (Rigaku, 2008)'
_computing_data_collection 'CrystalClear (Rigaku, 2008)'
_computing_data_reduction 'CrystalClear (Rigaku, 2008)'
_computing_molecular_graphics 'ORTEP-3 for Windows (Farrugia, 2012)'
_computing_publication_material 'WinGX (Farrugia, 2012)'
_computing_structure_refinement 'SHELXL97 (Sheldrick, 2008)'
_computing_structure_solution 'SIR92 (Altomare et al., 1993)'
_diffrn_ambient_temperature 296(2)
_diffrn_detector_area_resol_mean 28.5714
_diffrn_measured_fraction_theta_full 0.997
_diffrn_measured_fraction_theta_max 0.997
_diffrn_measurement_device
;
Rigaku Saturn724+
;
_diffrn_measurement_method dtprofit.ref
_diffrn_radiation_monochromator graphite
_diffrn_radiation_type MoK\a
_diffrn_radiation_wavelength 0.71073
_diffrn_reflns_av_R_equivalents 0.0749
_diffrn_reflns_limit_h_max 17
_diffrn_reflns_limit_h_min -17
_diffrn_reflns_limit_k_max 12
_diffrn_reflns_limit_k_min -12
_diffrn_reflns_limit_l_max 19
_diffrn_reflns_limit_l_min -19
_diffrn_reflns_number 28744
_diffrn_reflns_reduction_process 'Lp corrections applied'
_diffrn_reflns_theta_full 27.49
_diffrn_reflns_theta_max 27.49
_diffrn_reflns_theta_min 3.07
_exptl_absorpt_coefficient_mu 7.021
_exptl_absorpt_correction_T_max 0.5009
_exptl_absorpt_correction_T_min 0.1886
_exptl_absorpt_correction_type numerical
_exptl_absorpt_process_details '(NUMABS; Rigaku, 1999)'
_exptl_crystal_colour 'dark violet'
_exptl_crystal_density_diffrn 1.916
_exptl_crystal_density_method 'not measured'
_exptl_crystal_description prism
_exptl_crystal_F_000 1120
_exptl_crystal_size_max 0.397
_exptl_crystal_size_mid 0.219
_exptl_crystal_size_min 0.144
_refine_diff_density_max 0.888
_refine_diff_density_min -0.878
_refine_ls_extinction_method none
_refine_ls_goodness_of_fit_ref 1.017
_refine_ls_hydrogen_treatment constr
_refine_ls_matrix_type full
_refine_ls_number_parameters 109
_refine_ls_number_reflns 2370
_refine_ls_number_restraints 4
_refine_ls_restrained_S_all 1.018
_refine_ls_R_factor_all 0.0431
_refine_ls_R_factor_gt 0.0309
_refine_ls_shift/su_max 0.001
_refine_ls_shift/su_mean 0
_refine_ls_structure_factor_coef Fsqd
_refine_ls_weighting_details 'calc w=1/[\s^2^(Fo^2^)+(0.0392P)^2^+0.0000P] where P=(Fo^2^+2Fc^2^)/3'
_refine_ls_weighting_scheme calc
_refine_ls_wR_factor_gt 0.0708
_refine_ls_wR_factor_ref 0.076
_reflns_number_gt 1964
_reflns_number_total 2370
_reflns_threshold_expression I>2sigma(I)
_cod_data_source_file wm2723.cif
_cod_data_source_block I
_cod_database_code 2237727
_cod_database_fobs_code 2237727

loop_
_symmetry_equiv_pos_as_xyz
'x, y, z'
'-x+1/2, -y, z+1/2'
'x+1/2, -y+1/2, -z+1/2'
'-x, y+1/2, -z'
'-x, -y, -z'
'x-1/2, y, -z-1/2'
'-x-1/2, y-1/2, z-1/2'
'x, -y-1/2, z'

loop_
_atom_site_type_symbol
_atom_site_label
_atom_site_fract_x
_atom_site_fract_y
_atom_site_fract_z
_atom_site_U_iso_or_equiv
_atom_site_adp_type
_atom_site_calc_flag
_atom_site_refinement_flags
_atom_site_occupancy
_atom_site_symmetry_multiplicity
Br Br1 0.97038(3) 0.25 0.51348(3) 0.04287(14) Uani d S 1 2
Br Br2 0.44795(3) 0.25 0.38291(3) 0.04299(14) Uani d S 1 2
Br Br3 0.89341(4) 0.25 0.77417(3) 0.04833(15) Uani d S 1 2
Co Co 0.78735(4) 0.25 0.50953(3) 0.02053(13) Uani d S 1 2
O OW 0.4692(2) 0.0362(3) 0.20106(17) 0.0743(9) Uani d D 1 1
H HW1 0.5085 -0.0263 0.2156 0.111 Uiso d RD 1 1
H HW2 0.4701 0.0986 0.2416 0.111 Uiso d RD 1 1
N N1 0.6374(2) 0.25 0.5240(2) 0.0227(7) Uani d S 1 2
H H1 0.6083 0.25 0.4703 0.027 Uiso calc SR 1 2
N N2 0.78844(16) 0.0990(2) 0.59473(15) 0.0272(5) Uani d . 1 1
H H2 0.8333 0.1219 0.6374 0.033 Uiso calc R 1 1
N N3 0.79176(17) 0.1035(2) 0.42054(15) 0.0298(5) Uani d . 1 1
H H3 0.8556 0.1076 0.3977 0.036 Uiso calc R 1 1
C C1 0.60554(19) 0.1226(3) 0.57002(19) 0.0309(6) Uani d . 1 1
H H1A 0.5957 0.0482 0.5286 0.037 Uiso calc R 1 1
H H1B 0.5416 0.1385 0.5998 0.037 Uiso calc R 1 1
C C2 0.6869(2) 0.0825(3) 0.63512(19) 0.0344(7) Uani d . 1 1
H H2A 0.6818 0.1408 0.6862 0.041 Uiso calc R 1 1
H H2B 0.6773 -0.0129 0.653 0.041 Uiso calc R 1 1
C C3 0.8268(2) -0.0279(3) 0.5511(2) 0.0395(7) Uani d . 1 1
H H3A 0.8063 -0.109 0.5838 0.047 Uiso calc R 1 1
H H3B 0.9006 -0.0258 0.5488 0.047 Uiso calc R 1 1
C C4 0.7838(2) -0.0351(3) 0.4602(2) 0.0396(7) Uani d . 1 1
H H4A 0.8217 -0.1018 0.4259 0.047 Uiso calc R 1 1
H H4B 0.7132 -0.0641 0.4621 0.047 Uiso calc R 1 1
C C5 0.7214(2) 0.1176(3) 0.34490(19) 0.0369(7) Uani d . 1 1
H H5A 0.6517 0.1154 0.3656 0.044 Uiso calc R 1 1
H H5B 0.7309 0.0392 0.3064 0.044 Uiso calc R 1 1
C C6 0.7384(4) 0.25 0.2943(3) 0.0452(12) Uani d S 1 2
H H6A 0.6932 0.25 0.2445 0.054 Uiso calc SR 1 2
H H6B 0.8076 0.25 0.2724 0.054 Uiso calc SR 1 2

loop_
_atom_site_aniso_label
_atom_site_aniso_U_11
_atom_site_aniso_U_22
_atom_site_aniso_U_33
_atom_site_aniso_U_12
_atom_site_aniso_U_13
_atom_site_aniso_U_23
Br1 0.0225(2) 0.0483(3) 0.0578(3) 0 0.00093(19) 0
Br2 0.0392(3) 0.0353(3) 0.0546(3) 0 -0.0198(2) 0
Br3 0.0605(3) 0.0443(3) 0.0402(3) 0 -0.0220(2) 0
Co 0.0186(3) 0.0205(3) 0.0225(3) 0 0.00025(19) 0
OW 0.082(2) 0.087(2) 0.0533(17) 0.0336(16) -0.0023(14) 0.0002(15)
N1 0.0247(16) 0.0235(16) 0.0198(16) 0 0.0005(13) 0
N2 0.0270(12) 0.0243(12) 0.0301(13) -0.0013(9) -0.0066(10) 0.0031(10)
N3 0.0284(12) 0.0313(13) 0.0297(13) 0.0026(10) 0.0031(10) -0.0055(11)
C1 0.0261(14) 0.0318(16) 0.0349(16) -0.0057(11) 0.0035(12) 0.0017(12)
C2 0.0421(17) 0.0318(16) 0.0293(16) -0.0035(13) 0.0006(13) 0.0094(13)
C3 0.0450(18) 0.0248(15) 0.049(2) 0.0108(13) -0.0048(15) 0.0010(14)
C4 0.0480(19) 0.0256(16) 0.0451(18) 0.0056(13) 0.0024(16) -0.0090(14)
C5 0.0392(17) 0.0436(18) 0.0280(15) 0.0022(14) 0.0001(13) -0.0145(14)
C6 0.049(3) 0.062(3) 0.025(2) 0 0.000(2) 0

loop_
_atom_type_symbol
_atom_type_description
_atom_type_scat_dispersion_real
_atom_type_scat_dispersion_imag
_atom_type_scat_source
C C 0.0033 0.0016 'International Tables Vol C Tables 4.2.6.8 and 6.1.1.4'
H H 0 0 'International Tables Vol C Tables 4.2.6.8 and 6.1.1.4'
N N 0.0061 0.0033 'International Tables Vol C Tables 4.2.6.8 and 6.1.1.4'
O O 0.0106 0.006 'International Tables Vol C Tables 4.2.6.8 and 6.1.1.4'
Co Co 0.3494 0.9721 'International Tables Vol C Tables 4.2.6.8 and 6.1.1.4'
Br Br -0.2901 2.4595 'International Tables Vol C Tables 4.2.6.8 and 6.1.1.4'

loop_
_geom_angle_atom_site_label_1
_geom_angle_atom_site_label_2
_geom_angle_atom_site_label_3
_geom_angle_site_symmetry_1
_geom_angle_site_symmetry_3
_geom_angle
N2 Co N2 8_565 . 96.11(14)
N2 Co N3 8_565 . 177.03(10)
N2 Co N3 . . 85.97(10)
N2 Co N3 8_565 8_565 85.97(10)
N2 Co N3 . 8_565 177.03(10)
N3 Co N3 . 8_565 91.87(14)
N2 Co N1 8_565 . 86.12(9)
N2 Co N1 . . 86.12(9)
N3 Co N1 . . 96.15(9)
N3 Co N1 8_565 . 96.15(9)
N2 Co Br1 8_565 . 88.61(6)
N2 Co Br1 . . 88.61(6)
N3 Co Br1 . . 89.32(7)
N3 Co Br1 8_565 . 89.32(7)
N1 Co Br1 . . 172.11(9)
HW1 OW HW2 . . 107.8
C1 N1 C1 8_565 . 112.5(3)
C1 N1 Co 8_565 . 109.54(16)
C1 N1 Co . . 109.54(16)
C1 N1 H1 8_565 . 108.4
C1 N1 H1 . . 108.4
Co N1 H1 . . 108.4
C2 N2 C3 . . 113.9(2)
C2 N2 Co . . 110.77(16)
C3 N2 Co . . 108.34(18)
C2 N2 H2 . . 107.9
C3 N2 H2 . . 107.9
Co N2 H2 . . 107.9
C4 N3 C5 . . 111.2(2)
C4 N3 Co . . 111.29(18)
C5 N3 Co . . 117.28(17)
C4 N3 H3 . . 105.3
C5 N3 H3 . . 105.3
Co N3 H3 . . 105.3
N1 C1 C2 . . 109.2(2)
N1 C1 H1A . . 109.8
C2 C1 H1A . . 109.8
N1 C1 H1B . . 109.8
C2 C1 H1B . . 109.8
H1A C1 H1B . . 108.3
N2 C2 C1 . . 109.3(2)
N2 C2 H2A . . 109.8
C1 C2 H2A . . 109.8
N2 C2 H2B . . 109.8
C1 C2 H2B . . 109.8
H2A C2 H2B . . 108.3
N2 C3 C4 . . 109.3(2)
N2 C3 H3A . . 109.8
C4 C3 H3A . . 109.8
N2 C3 H3B . . 109.8
C4 C3 H3B . . 109.8
H3A C3 H3B . . 108.3
N3 C4 C3 . . 108.3(2)
N3 C4 H4A . . 110
C3 C4 H4A . . 110
N3 C4 H4B . . 110
C3 C4 H4B . . 110
H4A C4 H4B . . 108.4
N3 C5 C6 . . 112.8(3)
N3 C5 H5A . . 109
C6 C5 H5A . . 109
N3 C5 H5B . . 109
C6 C5 H5B . . 109
H5A C5 H5B . . 107.8
C5 C6 C5 . 8_565 115.3(4)
C5 C6 H6A . . 108.4
C5 C6 H6A 8_565 . 108.4
C5 C6 H6B . . 108.4
C5 C6 H6B 8_565 . 108.4
H6A C6 H6B . . 107.5

loop_
_geom_bond_atom_site_label_1
_geom_bond_atom_site_label_2
_geom_bond_site_symmetry_2
_geom_bond_distance
Br1 Co . 2.4056(8)
Co N2 8_565 1.962(2)
Co N2 . 1.962(2)
Co N3 . 1.971(2)
Co N3 8_565 1.971(2)
Co N1 . 1.982(3)
OW HW1 . 0.8249
OW HW2 . 0.8682
N1 C1 8_565 1.482(3)
N1 C1 . 1.482(3)
N1 H1 . 0.91
N2 C2 . 1.481(3)
N2 C3 . 1.486(3)
N2 H2 . 0.91
N3 C4 . 1.476(4)
N3 C5 . 1.493(4)
N3 H3 . 0.91
C1 C2 . 1.516(4)
C1 H1A . 0.97
C1 H1B . 0.97
C2 H2A . 0.97
C2 H2B . 0.97
C3 C4 . 1.512(4)
C3 H3A . 0.97
C3 H3B . 0.97
C4 H4A . 0.97
C4 H4B . 0.97
C5 C6 . 1.516(4)
C5 H5A . 0.97
C5 H5B . 0.97
C6 C5 8_565 1.516(4)
C6 H6A . 0.97
C6 H6B . 0.97

loop_
_geom_hbond_atom_site_label_D
_geom_hbond_atom_site_label_H
_geom_hbond_atom_site_label_A
_geom_hbond_site_symmetry_A
_geom_hbond_distance_DH
_geom_hbond_distance_HA
_geom_hbond_distance_DA
_geom_hbond_angle_DHA
_geom_hbond_publ_flag
N1 H1 Br2 1 0.91 2.5 3.303(3) 147.4 yes
N2 H2 Br3 1 0.91 2.57 3.415(2) 155.3 yes
N3 H3 OW 6_656 0.91 2.24 3.060(4) 149.7 yes
OW HW2 Br2 1 0.87 2.64 3.491(3) 167.7 yes
OW HW1 Br3 2_654 0.82 2.67 3.489(3) 169.9 yes
